data_9016683
loop_
_publ_author_name
'Vlasse, M.'
'Naslain, R.'
'Kasper, J. S.'
'Ploog, K.'

_publ_section_title
;
 Crystal structure of tetragonal boron related to alpha AlB12
;
_journal_name_full 'Journal of Solid State Chemistry'
_journal_page_first 289
_journal_page_last 301
_journal_paper_doi 10.1016/0022-4596(79)90080-X
_journal_volume 28
_journal_year 1979
_chemical_compound_source Synthetic
_chemical_formula_sum B
_chemical_name_mineral Boron
_space_group_IT_number 78
_symmetry_space_group_name_Hall 'P 4cw'
_symmetry_space_group_name_H-M 'P 43'
_cell_angle_alpha 90
_cell_angle_beta 90
_cell_angle_gamma 90
_cell_formula_units_Z 192
_cell_length_a 10.14
_cell_length_b 10.14
_cell_length_c 14.17
_cell_volume 1456.954
_database_code_amcsd 0013366
_exptl_crystal_density_diffrn 2.340
_cod_depositor_comments
;

2024-06-04
Z value and formula fixed to values more according to usual
chemical conventions.                 miguel
;
_cod_original_formula_sum B47.47
_cod_original_formula_units_Z 4
_cod_database_code 9016683

loop_
_space_group_symop_operation_xyz
x,y,z
-y,x,3/4+z
-x,-y,1/2+z
y,-x,1/4+z

loop_
_atom_site_label
_atom_site_fract_x
_atom_site_fract_y
_atom_site_fract_z
_atom_site_occupancy
_atom_site_U_iso_or_equiv
B1 -0.12300 0.74200 0.12800 1.00000 0.00540
B1p 0.23800 0.37700 0.87100 1.00000 0.00120
B2 -0.04000 0.62800 0.20800 1.00000 0.00790
B2p 0.13100 0.46100 0.79000 1.00000 0.00290
B3 -0.04400 0.80900 0.22500 1.00000 0.00040
B3p 0.31300 0.45900 0.77000 1.00000 0.00140
B4 -0.04400 0.89300 0.11600 1.00000 0.00040
B4p 0.39400 0.46000 0.88300 1.00000 0.00340
B5 -0.03300 0.60600 0.07800 1.00000 0.00270
B5P 0.10600 0.47000 0.92000 1.00000 0.00530
B6 -0.03700 0.77600 0.02800 1.00000 0.01190
B6P 0.27100 0.46800 0.96900 1.00000 0.01550
B7 0.10900 0.72100 0.24400 1.00000 0.00580
B7p 0.22000 0.60700 0.75400 1.00000 0.01250
B8 0.10500 0.88600 0.19100 1.00000 0.02040
B8p 0.38800 0.60800 0.80600 1.00000 0.00600
B9 0.11800 0.60000 0.15500 1.00000 0.00650
B9p 0.09800 0.62200 0.84500 1.00000 0.01790
B10 0.11300 0.68700 0.04700 1.00000 0.01540
B1Op 0.19400 0.61600 0.93200 1.00000 0.00340
B11 0.11200 0.86400 0.06500 1.00000 0.00710
B1lp 0.36500 0.61300 0.93400 1.00000 0.01390
B12 0.20400 0.75800 0.14400 1.00000 0.00250
B12p 0.26000 0.70200 0.86000 1.00000 0.01910
B13 0.31700 0.55400 0.36200 1.00000 0.00290
B13p 0.05600 0.81400 0.63200 1.00000 0.01150
B14 0.38900 0.69800 0.32500 1.00000 0.02760
B14p 0.19700 0.88600 0.67500 1.00000 0.03520
B15 0.20300 0.69600 0.34000 1.00000 0.00620
B15p 0.19300 0.70600 0.65500 1.00000 0.00300
B16 0.46800 0.61400 0.41300 1.00000 0.00420
B16P 0.11300 0.96400 0.58900 1.00000 0.00390
B17 0.46700 0.79200 0.42000 1.00000 0.01070
B17p 0.29200 0.95500 0.57400 1.00000 0.01230
B18 0.18700 0.58900 0.44900 1.00000 0.01210
B18p 0.09100 0.68800 0.55200 1.00000 0.00290
B19 0.26500 0.67500 0.54700 1.00000 0.00390
B19p 0.17100 0.76700 0.45500 1.00000 0.00700
B20 0.34600 0.53600 0.49600 1.00000 0.00580
B20p 0.04000 0.84900 0.50300 1.00000 0.00520
B21 0.43900 0.68500 0.52400 1.00000 0.00720
B2lp 0.18200 0.94000 0.47600 1.00000 0.00110
B22 0.33400 0.83500 0.49700 1.00000 0.00620
B23 0.03900 0.53400 0.49700 1.00000 0.00850
B24 0.29000 0.83900 0.38400 1.00000 0.02870
B24p 0.33200 0.80100 0.62900 1.00000 0.02500
B25 0.14500 0.43300 0.46600 0.50000 0.02020
B25p 0.06100 0.36000 0.03500 0.50000 0.00600
B26 0.22500 0.24400 0.73200 0.47000 0.05830

loop_
_cod_related_entry_id
_cod_related_entry_database
_cod_related_entry_code
1 AMCSD 0013366

_cod_duplicate_entry 9012138
